data_2020869
loop_
_publ_author_name
'Kelley, Annette'
'Nalla, Sowjanya'
'Bond, Marcus R.'

_publ_section_title
;
 The square-planar to flattened-tetrahedral CuX42&#x2212;(X= Cl, Br)
 structural phase transition in 1,2,6-trimethylpyridinium salts
;
_journal_coeditor_code OG5072
_journal_issue 1
_journal_name_full 'Acta Crystallographica Section B Structural Science, Crystal Engineering and Materials'
_journal_page_first 48
_journal_page_last 60
_journal_paper_doi 10.1107/S205252061402664X
_journal_volume 71
_journal_year 2015
_chemical_formula_moiety '2(C7 H10 N), Cl4 Cu'
_chemical_formula_sum 'C14 H20 Cl4 Cu N2'
_chemical_formula_weight 421.66
_chemical_name_systematic
;
bis(2,6-dimethylpyridinium)tetrachloridocuprate(II)
;
_space_group_crystal_system monoclinic
_space_group_IT_number 15
_space_group_name_Hall '-C 2yc'
_space_group_name_H-M_alt 'C 1 2/c 1'
_symmetry_space_group_name_Hall '-C 2yc'
_symmetry_space_group_name_H-M 'C 1 2/c 1'
_atom_sites_solution_hydrogens geom
_atom_sites_solution_primary direct
_atom_sites_solution_secondary difmap
_cell_angle_alpha 90
_cell_angle_beta 95.8400(10)
_cell_angle_gamma 90
_cell_formula_units_Z 4
_cell_length_a 14.4831(3)
_cell_length_b 7.7267(2)
_cell_length_c 16.6432(3)
_cell_measurement_reflns_used 3125
_cell_measurement_temperature 295(2)
_cell_measurement_theta_max 30.999
_cell_measurement_theta_min 2.91
_cell_volume 1852.82(7)
_computing_cell_refinement 'HKL Scalepack (Otwinowski & Minor 1997)'
_computing_data_collection 'Collect (Bruker AXS BV, 1997-2004)'
_computing_data_reduction 'HKL Denzo and Scalepack (Otwinowski & Minor 1997)'
_computing_molecular_graphics 'Ortep-3 for Windows (Farrugia, 1997)'
_computing_publication_material 'WinGX publication routines (Farrugia, 1999)'
_computing_structure_refinement 'SHELXL-97 (Sheldrick, 1997)'
_diffrn_ambient_temperature 295(2)
_diffrn_detector_area_resol_mean 9
_diffrn_measured_fraction_theta_full 0.994
_diffrn_measured_fraction_theta_max 0.994
_diffrn_measurement_device '95mm CCD camera on \k-goniostat'
_diffrn_measurement_device_type KappaCCD
_diffrn_measurement_method 'CCD rotation images, thick slices'
_diffrn_radiation_monochromator graphite
_diffrn_radiation_type MoK\a
_diffrn_radiation_wavelength 0.71069
_diffrn_reflns_av_R_equivalents 0.0201
_diffrn_reflns_limit_h_max 20
_diffrn_reflns_limit_h_min -20
_diffrn_reflns_limit_k_max 11
_diffrn_reflns_limit_k_min -10
_diffrn_reflns_limit_l_max 24
_diffrn_reflns_limit_l_min -24
_diffrn_reflns_number 26631
_diffrn_reflns_reduction_process
;
 Scaled and merged with Sortav
 R.H. Blessing, (1987) Cryst. Rev. 1, 3-58
 R.H. Blessing, (1989) J. Appl. Cryst. 22, 396-397
;
_diffrn_reflns_theta_full 31.02
_diffrn_reflns_theta_max 31.02
_diffrn_reflns_theta_min 4.64
_exptl_absorpt_coefficient_mu 1.75
_exptl_absorpt_correction_T_max 0.653
_exptl_absorpt_correction_T_min 0.578
_exptl_absorpt_correction_type multi-scan
_exptl_absorpt_process_details '(DENZO/SCALEPACK; Otwinowski & Minor, 1997)'
_exptl_crystal_colour yellow
_exptl_crystal_density_diffrn 1.512
_exptl_crystal_density_method 'not measured'
_exptl_crystal_description irregular
_exptl_crystal_F_000 860
_exptl_crystal_size_max 0.33
_exptl_crystal_size_mid 0.28
_exptl_crystal_size_min 0.17
_refine_diff_density_max 0.554
_refine_diff_density_min -0.405
_refine_ls_extinction_coef 0.0246(12)
_refine_ls_extinction_expression Fc^*^=kFc[1+0.001xFc^2^\l^3^/sin(2\q)]^-1/4^
_refine_ls_extinction_method SHELXL
_refine_ls_goodness_of_fit_ref 1.053
_refine_ls_hydrogen_treatment constr
_refine_ls_matrix_type full
_refine_ls_number_parameters 97
_refine_ls_number_reflns 2939
_refine_ls_number_restraints 0
_refine_ls_restrained_S_all 1.053
_refine_ls_R_factor_all 0.0518
_refine_ls_R_factor_gt 0.0346
_refine_ls_shift/su_max 0.001
_refine_ls_shift/su_mean 0
_refine_ls_structure_factor_coef Fsqd
_refine_ls_weighting_details 'calc w=1/[\s^2^(Fo^2^)+(0.0429P)^2^+1.1046P] where P=(Fo^2^+2Fc^2^)/3'
_refine_ls_weighting_scheme calc
_refine_ls_wR_factor_gt 0.085
_refine_ls_wR_factor_ref 0.0939
_reflns_number_gt 2250
_reflns_number_total 2939
_reflns_threshold_expression >2sigma(I)
_cod_data_source_file og5072sup1_26lutclrt.cif
_cod_data_source_block 26lutclrt
_cod_database_code 2020869

loop_
_space_group_symop_operation_xyz
'x, y, z'
'-x, y, -z+1/2'
'x+1/2, y+1/2, z'
'-x+1/2, y+1/2, -z+1/2'
'-x, -y, -z'
'x, -y, z-1/2'
'-x+1/2, -y+1/2, -z'
'x+1/2, -y+1/2, z-1/2'

loop_
_atom_site_type_symbol
_atom_site_label
_atom_site_fract_x
_atom_site_fract_y
_atom_site_fract_z
_atom_site_U_iso_or_equiv
_atom_site_adp_type
_atom_site_calc_flag
_atom_site_refinement_flags
_atom_site_occupancy
_atom_site_symmetry_multiplicity
_atom_site_disorder_assembly
_atom_site_disorder_group
Cu Cu1 0.5000 0.78550(4) 0.7500 0.04263(13) Uani d S 1 2 . .
Cl Cl1 0.64137(4) 0.67281(8) 0.79331(3) 0.06004(17) Uani d . 1 1 . .
Cl Cl2 0.53700(4) 0.87649(8) 0.63014(3) 0.06239(18) Uani d . 1 1 . .
N N1 0.70831(10) 0.5432(2) 0.62804(9) 0.0418(3) Uani d . 1 1 . .
H H1 0.6896 0.5633 0.6746 0.050 Uiso calc R 1 1 . .
C C2 0.79312(13) 0.5994(2) 0.61480(11) 0.0445(4) Uani d . 1 1 . .
C C21 0.84952(17) 0.6870(3) 0.68284(16) 0.0633(6) Uani d . 1 1 . .
H H21A 0.8150 0.6910 0.7291 0.095 Uiso calc PR 0.50 1 . .
H H21B 0.8639 0.8027 0.6671 0.095 Uiso calc PR 0.50 1 . .
H H21C 0.9061 0.6238 0.6962 0.095 Uiso calc PR 0.50 1 . .
H H21D 0.9083 0.7206 0.6659 0.095 Uiso calc PR 0.50 1 . .
H H21E 0.8594 0.6089 0.7278 0.095 Uiso calc PR 0.50 1 . .
H H21F 0.8172 0.7878 0.6987 0.095 Uiso calc PR 0.50 1 . .
C C3 0.82219(14) 0.5718(3) 0.53938(13) 0.0512(5) Uani d . 1 1 . .
H H3 0.8807 0.6083 0.5283 0.061 Uiso calc R 1 1 . .
C C4 0.76432(16) 0.4902(3) 0.48086(12) 0.0546(5) Uani d . 1 1 . .
H H4 0.7831 0.4746 0.4295 0.066 Uiso calc R 1 1 . .
C C5 0.67803(15) 0.4310(3) 0.49782(12) 0.0511(5) Uani d . 1 1 . .
H H5 0.6393 0.3741 0.4583 0.061 Uiso calc R 1 1 . .
C C6 0.65021(13) 0.4571(2) 0.57318(11) 0.0435(4) Uani d . 1 1 . .
C C61 0.56038(16) 0.3936(3) 0.59925(15) 0.0630(6) Uani d . 1 1 . .
H H61A 0.5560 0.4269 0.6543 0.094 Uiso calc PR 0.50 1 . .
H H61B 0.5578 0.2698 0.5949 0.094 Uiso calc PR 0.50 1 . .
H H61C 0.5097 0.4434 0.5653 0.094 Uiso calc PR 0.50 1 . .
H H61D 0.5263 0.3331 0.5554 0.094 Uiso calc PR 0.50 1 . .
H H61E 0.5245 0.4903 0.6148 0.094 Uiso calc PR 0.50 1 . .
H H61F 0.5726 0.3166 0.6444 0.094 Uiso calc PR 0.50 1 . .

loop_
_atom_site_aniso_label
_atom_site_aniso_U_11
_atom_site_aniso_U_22
_atom_site_aniso_U_33
_atom_site_aniso_U_12
_atom_site_aniso_U_13
_atom_site_aniso_U_23
Cu1 0.0478(2) 0.0486(2) 0.03362(17) 0.000 0.01455(12) 0.000
Cl1 0.0623(3) 0.0808(4) 0.0377(2) 0.0206(3) 0.0083(2) 0.0031(2)
Cl2 0.0650(3) 0.0784(4) 0.0477(3) 0.0128(3) 0.0251(2) 0.0229(2)
N1 0.0432(8) 0.0455(8) 0.0375(7) 0.0029(6) 0.0090(6) 0.0003(6)
C2 0.0432(9) 0.0423(9) 0.0485(10) 0.0034(7) 0.0075(7) 0.0014(7)
C21 0.0528(12) 0.0680(14) 0.0691(14) -0.0092(10) 0.0056(10) -0.0125(11)
C3 0.0474(10) 0.0531(11) 0.0557(11) 0.0057(8) 0.0180(8) 0.0069(9)
C4 0.0660(13) 0.0587(12) 0.0414(9) 0.0153(10) 0.0174(8) 0.0032(8)
C5 0.0594(12) 0.0512(11) 0.0420(9) 0.0101(9) 0.0018(8) -0.0037(8)
C6 0.0441(9) 0.0427(9) 0.0437(9) 0.0037(7) 0.0039(7) 0.0006(7)
C61 0.0497(11) 0.0725(15) 0.0670(14) -0.0105(11) 0.0075(10) -0.0023(11)

loop_
_atom_type_symbol
_atom_type_description
_atom_type_scat_dispersion_real
_atom_type_scat_dispersion_imag
_atom_type_scat_source
C C 0.0033 0.0016 'International Tables Vol C Tables 4.2.6.8 and 6.1.1.4'
H H 0 0 'International Tables Vol C Tables 4.2.6.8 and 6.1.1.4'
N N 0.0061 0.0033 'International Tables Vol C Tables 4.2.6.8 and 6.1.1.4'
Cl Cl 0.1484 0.1585 'International Tables Vol C Tables 4.2.6.8 and 6.1.1.4'
Cu Cu 0.3201 1.2651 'International Tables Vol C Tables 4.2.6.8 and 6.1.1.4'

loop_
_geom_angle_atom_site_label_1
_geom_angle_atom_site_label_2
_geom_angle_atom_site_label_3
_geom_angle_site_symmetry_1
_geom_angle_site_symmetry_3
_geom_angle
Cl1 Cu1 Cl1 . 2_656 134.96(4)
Cl1 Cu1 Cl2 . . 96.52(2)
Cl1 Cu1 Cl2 . 2_656 97.34(2)
Cl2 Cu1 Cl2 . 2_656 143.27(4)
C6 N1 C2 . . 124.43(16)
C6 N1 H1 . . 117.8
C2 N1 H1 . . 117.8
N1 C2 C3 . . 117.93(18)
N1 C2 C21 . . 117.54(18)
C3 C2 C21 . . 124.53(19)
C2 C21 H21A . . 109.5
C2 C21 H21B . . 109.5
H21A C21 H21B . . 109.5
C2 C21 H21C . . 109.5
H21A C21 H21C . . 109.5
H21B C21 H21C . . 109.5
C2 C21 H21D . . 109.5
C2 C21 H21E . . 109.5
H21D C21 H21E . . 109.5
C2 C21 H21F . . 109.5
H21D C21 H21F . . 109.5
H21E C21 H21F . . 109.5
C2 C3 C4 . . 119.71(19)
C2 C3 H3 . . 120.1
C4 C3 H3 . . 120.1
C3 C4 C5 . . 120.35(18)
C3 C4 H4 . . 119.8
C5 C4 H4 . . 119.8
C4 C5 C6 . . 119.53(19)
C4 C5 H5 . . 120.2
C6 C5 H5 . . 120.2
C5 C6 N1 . . 118.00(18)
C5 C6 C61 . . 124.25(19)
N1 C6 C61 . . 117.73(18)
C6 C61 H61A . . 109.5
C6 C61 H61B . . 109.5
H61A C61 H61B . . 109.5
C6 C61 H61C . . 109.5
H61A C61 H61C . . 109.5
H61B C61 H61C . . 109.5
C6 C61 H61D . . 109.5
C6 C61 H61E . . 109.5
H61D C61 H61E . . 109.5
C6 C61 H61F . . 109.5
H61D C61 H61F . . 109.5
H61E C61 H61F . . 109.5

loop_
_geom_bond_atom_site_label_1
_geom_bond_atom_site_label_2
_geom_bond_site_symmetry_2
_geom_bond_distance
Cu1 Cl1 . 2.2736(5)
Cu1 Cl2 . 2.2312(6)
N1 C6 . 1.352(2)
N1 C2 . 1.342(2)
N1 H1 . 0.8600
C2 C3 . 1.381(3)
C2 C21 . 1.490(3)
C21 H21A . 0.9600
C21 H21B . 0.9600
C21 H21C . 0.9600
C21 H21D . 0.9600
C21 H21E . 0.9600
C21 H21F . 0.9600
C3 C4 . 1.372(3)
C3 H3 . 0.9300
C4 C5 . 1.387(3)
C4 H4 . 0.9300
C5 C6 . 1.371(3)
C5 H5 . 0.9300
C6 C61 . 1.495(3)
C61 H61A . 0.9600
C61 H61B . 0.9600
C61 H61C . 0.9600
C61 H61D . 0.9600
C61 H61E . 0.9600
C61 H61F . 0.9600

_cod_database_fobs_code 2020869
